data_7008507
loop_
_publ_author_name
'Gray, Ian P.'
'Slawin, Alexandra M. Z.'
'Woollins, J. Derek'

_publ_section_title
;
 Synthesis and structure of novel [Ph(RO)PSe2]- complexes.
;
_journal_issue 12
_journal_name_full 'Dalton transactions (Cambridge, England : 2003)'
_journal_page_first 2188
_journal_page_last 2194
_journal_paper_doi 10.1039/b503793j
_journal_year 2005
_chemical_formula_sum 'C14 H16 Ni O2 P2 Se4'
_chemical_formula_weight 652.76
_chemical_name_systematic
;
?
;
_space_group_IT_number 2
_symmetry_cell_setting triclinic
_symmetry_space_group_name_Hall '-P 1'
_symmetry_space_group_name_H-M 'P -1'
_atom_sites_solution_hydrogens geom
_atom_sites_solution_primary direct
_atom_sites_solution_secondary difmap
_audit_creation_method SHELXL-97
_cell_angle_alpha 70.312(4)
_cell_angle_beta 71.498(4)
_cell_angle_gamma 85.256(4)
_cell_formula_units_Z 1
_cell_length_a 7.2868(17)
_cell_length_b 8.1246(19)
_cell_length_c 9.089(2)
_cell_measurement_reflns_used 75
_cell_measurement_temperature 125(2)
_cell_measurement_theta_max 28
_cell_measurement_theta_min 12
_cell_volume 480.27(19)
_computing_cell_refinement 'Bruker SMART'
_computing_data_collection 'Bruker SMART'
_computing_data_reduction 'Bruker SHELXTL'
_computing_molecular_graphics 'Bruker SHELXTL'
_computing_publication_material 'Bruker SHELXTL'
_computing_structure_refinement 'SHELXL-97 (Sheldrick, 1997)'
_computing_structure_solution 'SHELXS-97 (Sheldrick, 1990)'
_diffrn_ambient_temperature 125(2)
_diffrn_detector_area_resol_mean 0.83
_diffrn_measured_fraction_theta_full 0.913
_diffrn_measured_fraction_theta_max 0.913
_diffrn_measurement_device_type 'CCD area detector'
_diffrn_measurement_method 'phi and omega scans'
_diffrn_radiation_monochromator graphite
_diffrn_radiation_source 'fine-focus sealed tube'
_diffrn_radiation_type MoK\a
_diffrn_radiation_wavelength 0.71073
_diffrn_reflns_av_R_equivalents 0.0158
_diffrn_reflns_av_sigmaI/netI 0.0144
_diffrn_reflns_limit_h_max 8
_diffrn_reflns_limit_h_min -8
_diffrn_reflns_limit_k_max 8
_diffrn_reflns_limit_k_min -7
_diffrn_reflns_limit_l_max 10
_diffrn_reflns_limit_l_min -7
_diffrn_reflns_number 2122
_diffrn_reflns_theta_full 23.23
_diffrn_reflns_theta_max 23.23
_diffrn_reflns_theta_min 2.66
_diffrn_standards_decay_% -
_diffrn_standards_interval_count -
_diffrn_standards_number -
_exptl_absorpt_coefficient_mu 8.759
_exptl_absorpt_correction_T_max 1.00000
_exptl_absorpt_correction_T_min 0.2508
_exptl_absorpt_correction_type multi-scan
_exptl_crystal_colour red/green
_exptl_crystal_density_diffrn 2.257
_exptl_crystal_density_meas ?
_exptl_crystal_density_method 'not measured'
_exptl_crystal_description plate
_exptl_crystal_F_000 310
_exptl_crystal_size_max .15
_exptl_crystal_size_mid .1
_exptl_crystal_size_min .02
_refine_diff_density_max 1.042
_refine_diff_density_min -0.949
_refine_diff_density_rms 0.205
_refine_ls_extinction_coef 0.008(3)
_refine_ls_extinction_expression Fc^*^=kFc[1+0.001xFc^2^\l^3^/sin(2\q)]^-1/4^
_refine_ls_extinction_method SHELXL
_refine_ls_goodness_of_fit_ref 1.037
_refine_ls_hydrogen_treatment riding
_refine_ls_matrix_type full
_refine_ls_number_parameters 108
_refine_ls_number_reflns 1254
_refine_ls_number_restraints 0
_refine_ls_restrained_S_all 1.037
_refine_ls_R_factor_all 0.0476
_refine_ls_R_factor_gt 0.0464
_refine_ls_shift/su_max 0.003
_refine_ls_shift/su_mean 0.001
_refine_ls_structure_factor_coef Fsqd
_refine_ls_weighting_details 'calc w=1/[\s^2^(Fo^2^)+(0.1063P)^2^+0.2650P] where P=(Fo^2^+2Fc^2^)/3'
_refine_ls_weighting_scheme calc
_refine_ls_wR_factor_gt 0.1183
_refine_ls_wR_factor_ref 0.1199
_reflns_number_gt 1194
_reflns_number_total 1254
_reflns_threshold_expression >2sigma(I)
_cod_data_source_file b503793j.txt
_cod_data_source_block 5m
_cod_depositor_comments
;
The following automatic conversions were performed:
'_symmetry_cell_setting' value 'Triclinic' changed to 'triclinic'
according to '/home/saulius/struct/CIF-dictionaries/cif_core.dic'
dictionary named 'cif_core.dic' version 2.4.1 from 2010-06-29.

Automatic conversion script
Id: cif_fix_enum 1527 2010-12-29 10:47:43Z saulius 

The following automatic conversions were performed:

'_exptl_crystal_density_meas' value '-' was changed to '?' - the
value is perceived as not measured.

Automatic conversion script
Id: cif_fix_values 3008 2015-01-20 13:52:24Z robertas 
;
_cod_original_cell_volume 480.24(19)
_cod_original_sg_symbol_H-M P-1
_cod_database_code 7008507

loop_
_symmetry_equiv_pos_as_xyz
'x, y, z'
'-x, -y, -z'

loop_
_atom_site_label
_atom_site_type_symbol
_atom_site_fract_x
_atom_site_fract_y
_atom_site_fract_z
_atom_site_U_iso_or_equiv
_atom_site_adp_type
_atom_site_occupancy
_atom_site_symmetry_multiplicity
_atom_site_calc_flag
_atom_site_refinement_flags
_atom_site_disorder_assembly
_atom_site_disorder_group
Ni1 Ni 0.0000 0.0000 0.5000 0.0162(4) Uani 1 2 d S . .
Se1 Se -0.16273(7) 0.20256(7) 0.33492(7) 0.0211(3) Uani 1 1 d . . .
Se2 Se 0.25664(7) 0.20504(7) 0.40600(6) 0.0196(3) Uani 1 1 d . . .
P1 P 0.12416(19) 0.32081(18) 0.21320(17) 0.0174(4) Uani 1 1 d . . .
C1 C 0.2504(8) 0.2669(8) 0.0294(6) 0.0183(12) Uani 1 1 d . . .
C2 C 0.3641(8) 0.3902(8) -0.1107(7) 0.0244(13) Uani 1 1 d . . .
H2A H 0.3772 0.5062 -0.1120 0.029 Uiso 1 1 calc R . .
C3 C 0.4579(8) 0.3442(9) -0.2476(7) 0.0267(14) Uani 1 1 d . . .
H3A H 0.5337 0.4292 -0.3446 0.032 Uiso 1 1 calc R . .
C4 C 0.4423(9) 0.1745(9) -0.2447(8) 0.0312(15) Uani 1 1 d . . .
H4A H 0.5099 0.1425 -0.3388 0.037 Uiso 1 1 calc R . .
C5 C 0.3281(9) 0.0511(8) -0.1045(8) 0.0297(15) Uani 1 1 d . . .
H5A H 0.3175 -0.0655 -0.1025 0.036 Uiso 1 1 calc R . .
C6 C 0.2308(9) 0.0974(8) 0.0307(7) 0.0247(13) Uani 1 1 d . . .
H6A H 0.1498 0.0138 0.1257 0.030 Uiso 1 1 calc R . .
O1 O 0.1322(5) 0.5281(5) 0.1445(5) 0.0207(9) Uani 1 1 d . . .
C7 C 0.0439(9) 0.6263(8) 0.2551(8) 0.0262(14) Uani 1 1 d . . .
H7A H -0.0408 0.5480 0.3583 0.039 Uiso 1 1 calc R . .
H7B H -0.0325 0.7201 0.2041 0.039 Uiso 1 1 calc R . .
H7C H 0.1452 0.6771 0.2776 0.039 Uiso 1 1 calc R . .

loop_
_atom_site_aniso_label
_atom_site_aniso_U_11
_atom_site_aniso_U_22
_atom_site_aniso_U_33
_atom_site_aniso_U_23
_atom_site_aniso_U_13
_atom_site_aniso_U_12
Ni1 0.0187(6) 0.0090(6) 0.0188(6) -0.0010(4) -0.0066(4) 0.0001(4)
Se1 0.0178(4) 0.0150(5) 0.0264(5) -0.0009(3) -0.0076(3) -0.0003(3)
Se2 0.0206(4) 0.0137(5) 0.0246(5) -0.0035(3) -0.0096(3) -0.0016(3)
P1 0.0208(8) 0.0100(8) 0.0204(8) -0.0035(6) -0.0066(6) 0.0006(6)
C1 0.021(3) 0.024(3) 0.013(3) -0.006(2) -0.010(2) 0.008(2)
C2 0.025(3) 0.025(3) 0.024(3) -0.005(3) -0.012(2) 0.003(3)
C3 0.020(3) 0.038(4) 0.020(3) -0.004(3) -0.010(2) 0.005(3)
C4 0.025(3) 0.043(4) 0.036(4) -0.023(3) -0.014(3) 0.011(3)
C5 0.034(3) 0.026(3) 0.039(4) -0.019(3) -0.017(3) 0.010(3)
C6 0.031(3) 0.019(3) 0.025(3) -0.005(3) -0.013(3) 0.004(2)
O1 0.025(2) 0.008(2) 0.026(2) -0.0026(16) -0.0069(16) -0.0030(16)
C7 0.031(3) 0.013(3) 0.034(4) -0.012(3) -0.007(3) 0.004(2)

loop_
_atom_type_symbol
_atom_type_description
_atom_type_scat_dispersion_real
_atom_type_scat_dispersion_imag
_atom_type_scat_source
C C 0.0033 0.0016 'International Tables Vol C Tables 4.2.6.8 and 6.1.1.4'
H H 0.0000 0.0000 'International Tables Vol C Tables 4.2.6.8 and 6.1.1.4'
O O 0.0106 0.0060 'International Tables Vol C Tables 4.2.6.8 and 6.1.1.4'
P P 0.1023 0.0942 'International Tables Vol C Tables 4.2.6.8 and 6.1.1.4'
Ni Ni 0.3393 1.1124 'International Tables Vol C Tables 4.2.6.8 and 6.1.1.4'
Se Se -0.0929 2.2259 'International Tables Vol C Tables 4.2.6.8 and 6.1.1.4'

loop_
_geom_angle_atom_site_label_1
_geom_angle_atom_site_label_2
_geom_angle_atom_site_label_3
_geom_angle
_geom_angle_site_symmetry_1
_geom_angle_site_symmetry_3
_geom_angle_publ_flag
Se1 Ni1 Se1 180.00(2) . 2_556 ?
Se1 Ni1 Se2 90.13(2) . 2_556 ?
Se1 Ni1 Se2 89.87(2) 2_556 2_556 ?
Se1 Ni1 Se2 89.87(2) . . ?
Se1 Ni1 Se2 90.13(2) 2_556 . ?
Se2 Ni1 Se2 180.00(2) 2_556 . ?
P1 Se1 Ni1 81.77(4) . . ?
P1 Se2 Ni1 81.42(4) . . ?
O1 P1 C1 101.7(2) . . ?
O1 P1 Se1 115.29(16) . . ?
C1 P1 Se1 113.17(19) . . ?
O1 P1 Se2 115.10(16) . . ?
C1 P1 Se2 111.88(18) . . ?
Se1 P1 Se2 100.23(6) . . ?
C2 C1 C6 120.0(5) . . ?
C2 C1 P1 121.4(5) . . ?
C6 C1 P1 118.5(4) . . ?
C3 C2 C1 119.7(6) . . ?
C3 C2 H2A 120.1 . . ?
C1 C2 H2A 120.1 . . ?
C2 C3 C4 120.2(6) . . ?
C2 C3 H3A 119.9 . . ?
C4 C3 H3A 119.9 . . ?
C3 C4 C5 120.0(6) . . ?
C3 C4 H4A 120.0 . . ?
C5 C4 H4A 120.0 . . ?
C6 C5 C4 119.9(6) . . ?
C6 C5 H5A 120.0 . . ?
C4 C5 H5A 120.0 . . ?
C5 C6 C1 120.0(5) . . ?
C5 C6 H6A 120.0 . . ?
C1 C6 H6A 120.0 . . ?
C7 O1 P1 119.7(3) . . ?
O1 C7 H7A 109.5 . . ?
O1 C7 H7B 109.5 . . ?
H7A C7 H7B 109.5 . . ?
O1 C7 H7C 109.5 . . ?
H7A C7 H7C 109.5 . . ?
H7B C7 H7C 109.5 . . ?

loop_
_geom_bond_atom_site_label_1
_geom_bond_atom_site_label_2
_geom_bond_distance
_geom_bond_site_symmetry_2
_geom_bond_publ_flag
Ni1 Se1 2.3469(6) . ?
Ni1 Se1 2.3469(6) 2_556 ?
Ni1 Se2 2.3547(7) 2_556 ?
Ni1 Se2 2.3547(7) . ?
Se1 P1 2.1599(14) . ?
Se2 P1 2.1679(15) . ?
P1 O1 1.586(4) . ?
P1 C1 1.812(5) . ?
C1 C2 1.386(8) . ?
C1 C6 1.391(8) . ?
C2 C3 1.374(8) . ?
C2 H2A 0.9500 . ?
C3 C4 1.383(9) . ?
C3 H3A 0.9500 . ?
C4 C5 1.388(9) . ?
C4 H4A 0.9500 . ?
C5 C6 1.367(9) . ?
C5 H5A 0.9500 . ?
C6 H6A 0.9500 . ?
O1 C7 1.451(7) . ?
C7 H7A 0.9800 . ?
C7 H7B 0.9800 . ?
C7 H7C 0.9800 . ?

loop_
_geom_torsion_atom_site_label_1
_geom_torsion_atom_site_label_2
_geom_torsion_atom_site_label_3
_geom_torsion_atom_site_label_4
_geom_torsion
_geom_torsion_site_symmetry_1
_geom_torsion_site_symmetry_2
_geom_torsion_site_symmetry_3
_geom_torsion_site_symmetry_4
_geom_torsion_publ_flag
Se1 Ni1 Se1 P1 -25(100) 2_556 . . . ?
Se2 Ni1 Se1 P1 -161.47(4) 2_556 . . . ?
Se2 Ni1 Se1 P1 18.53(4) . . . . ?
Se1 Ni1 Se2 P1 -18.48(4) . . . . ?
Se1 Ni1 Se2 P1 161.52(4) 2_556 . . . ?
Se2 Ni1 Se2 P1 113(100) 2_556 . . . ?
Ni1 Se1 P1 O1 -144.73(18) . . . . ?
Ni1 Se1 P1 C1 98.7(2) . . . . ?
Ni1 Se1 P1 Se2 -20.53(5) . . . . ?
Ni1 Se2 P1 O1 144.81(17) . . . . ?
Ni1 Se2 P1 C1 -99.7(2) . . . . ?
Ni1 Se2 P1 Se1 20.48(5) . . . . ?
O1 P1 C1 C2 16.0(5) . . . . ?
Se1 P1 C1 C2 140.3(4) . . . . ?
Se2 P1 C1 C2 -107.3(4) . . . . ?
O1 P1 C1 C6 -163.8(4) . . . . ?
Se1 P1 C1 C6 -39.5(5) . . . . ?
Se2 P1 C1 C6 72.9(5) . . . . ?
C6 C1 C2 C3 -0.3(8) . . . . ?
P1 C1 C2 C3 179.9(4) . . . . ?
C1 C2 C3 C4 -1.4(8) . . . . ?
C2 C3 C4 C5 1.5(8) . . . . ?
C3 C4 C5 C6 0.1(9) . . . . ?
C4 C5 C6 C1 -1.7(9) . . . . ?
C2 C1 C6 C5 1.9(8) . . . . ?
P1 C1 C6 C5 -178.3(4) . . . . ?
C1 P1 O1 C7 179.6(4) . . . . ?
Se1 P1 O1 C7 56.8(4) . . . . ?
Se2 P1 O1 C7 -59.2(4) . . . . ?
